data_4027112
loop_
_publ_author_name
'Zhigang She'
'Dongyue Niu'
'Lei Chen'
'Maria A. Gunawan'
'Xhesika Shanja'
'William H. Hersh'
'Yu Chen'

_publ_contact_author_address
;Department of Chemistry and Biochemistry
Queens College and the Graduate Center of the City University of New York
Flushing, NY 11367-1597
;
_publ_contact_author_email yu.chen1@qc.cuny.edu
_publ_contact_author_fax 718-997-5531
_publ_contact_author_name 'Yu Chen'
_publ_contact_author_phone 718-997-4132
_publ_section_title
;
 Synthesis of Trisubstituted Isoxazoles by Palladium(II)-Catalyzed Cascade
 Cyclization-Alkenylation of 2-Alkyn-1-one O-Methyl Oximes
;
_journal_name_full 'Journal of Organic Chemistry'
_journal_page_first 3627
_journal_page_last 3633
_journal_paper_doi 10.1021/jo300090k
_journal_volume 77
_journal_year 2012
_chemical_formula_moiety 'C22 H19 N O3'
_chemical_formula_sum 'C22 H19 N O3'
_chemical_formula_weight 345.38
_chemical_name_common Naphtho[1,2-c]isoxazole
_chemical_name_systematic
; 
 ? 
;
_space_group_IT_number 15
_symmetry_cell_setting monoclinic
_symmetry_space_group_name_Hall '-C 2yc'
_symmetry_space_group_name_H-M 'C 1 2/c 1'
_atom_sites_solution_hydrogens geom
_atom_sites_solution_primary direct
_atom_sites_solution_secondary difmap
_audit_creation_method SHELXL-97
_cell_angle_alpha 90.00
_cell_angle_beta 106.4020(10)
_cell_angle_gamma 90.00
_cell_formula_units_Z 8
_cell_length_a 31.219(4)
_cell_length_b 6.1210(7)
_cell_length_c 18.877(2)
_cell_measurement_reflns_used 9781
_cell_measurement_temperature 100(2)
_cell_measurement_theta_max 27.10
_cell_measurement_theta_min 2.25
_cell_volume 3460.4(7)
_computing_cell_refinement 'Bruker SAINT'
_computing_data_collection 'Bruker APEX2'
_computing_data_reduction 'Bruker SAINT'
_computing_molecular_graphics 'Bruker SHELXTL'
_computing_publication_material 'Bruker SHELXTL'
_computing_structure_refinement 'SHELXL-97 (Sheldrick, 2008)'
_computing_structure_solution 'SHELXS-97 (Sheldrick, 2008)'
_diffrn_ambient_temperature 100(2)
_diffrn_measured_fraction_theta_full 0.997
_diffrn_measured_fraction_theta_max 0.997
_diffrn_measurement_device_type 'Bruker Breeze CCD'
_diffrn_measurement_method '\f and \w scans'
_diffrn_radiation_monochromator graphite
_diffrn_radiation_source 'fine-focus sealed tube'
_diffrn_radiation_type MoK\a
_diffrn_radiation_wavelength 0.71073
_diffrn_reflns_av_R_equivalents 0.0320
_diffrn_reflns_av_sigmaI/netI 0.0244
_diffrn_reflns_limit_h_max 40
_diffrn_reflns_limit_h_min -40
_diffrn_reflns_limit_k_max 7
_diffrn_reflns_limit_k_min -7
_diffrn_reflns_limit_l_max 24
_diffrn_reflns_limit_l_min -24
_diffrn_reflns_number 19036
_diffrn_reflns_theta_full 27.13
_diffrn_reflns_theta_max 27.13
_diffrn_reflns_theta_min 2.25
_exptl_absorpt_coefficient_mu 0.088
_exptl_absorpt_correction_T_max 0.9877
_exptl_absorpt_correction_T_min 0.9691
_exptl_absorpt_correction_type multi-scan
_exptl_absorpt_process_details SADABS
_exptl_crystal_colour yellow
_exptl_crystal_density_diffrn 1.326
_exptl_crystal_description spar
_exptl_crystal_F_000 1456
_exptl_crystal_size_max 0.36
_exptl_crystal_size_mid 0.19
_exptl_crystal_size_min 0.14
_refine_diff_density_max 0.304
_refine_diff_density_min -0.200
_refine_diff_density_rms 0.041
_refine_ls_extinction_coef 0.00039(19)
_refine_ls_extinction_expression Fc^*^=kFc[1+0.001xFc^2^\l^3^/sin(2\q)]^-1/4^
_refine_ls_extinction_method SHELXL
_refine_ls_goodness_of_fit_ref 1.041
_refine_ls_hydrogen_treatment refU
_refine_ls_matrix_type full
_refine_ls_number_parameters 258
_refine_ls_number_reflns 3809
_refine_ls_number_restraints 0
_refine_ls_restrained_S_all 1.041
_refine_ls_R_factor_all 0.0487
_refine_ls_R_factor_gt 0.0384
_refine_ls_shift/su_max 0.000
_refine_ls_shift/su_mean 0.000
_refine_ls_structure_factor_coef Fsqd
_refine_ls_weighting_details 'calc w=1/[\s^2^(Fo^2^)+(0.0481P)^2^+2.3945P] where P=(Fo^2^+2Fc^2^)/3'
_refine_ls_weighting_scheme calc
_refine_ls_wR_factor_gt 0.0948
_refine_ls_wR_factor_ref 0.1011
_reflns_number_gt 3146
_reflns_number_total 3809
_reflns_threshold_expression >2sigma(I)
_cod_data_source_file jo300090k_si_001.cif
_cod_data_source_block Naphthoisoxazole_5
_cod_database_code 4027112

loop_
_symmetry_equiv_pos_as_xyz
'x, y, z'
'-x, y, -z+1/2'
'x+1/2, y+1/2, z'
'-x+1/2, y+1/2, -z+1/2'
'-x, -y, -z'
'x, -y, z-1/2'
'-x+1/2, -y+1/2, -z'
'x+1/2, -y+1/2, z-1/2'

loop_
_atom_site_label
_atom_site_type_symbol
_atom_site_fract_x
_atom_site_fract_y
_atom_site_fract_z
_atom_site_U_iso_or_equiv
_atom_site_adp_type
_atom_site_occupancy
_atom_site_symmetry_multiplicity
_atom_site_calc_flag
_atom_site_refinement_flags
O1 O 0.20993(3) 0.45420(15) 0.48773(5) 0.0222(2) Uani 1 1 d .
O2 O 0.07804(3) -0.37453(15) 0.55878(5) 0.0244(2) Uani 1 1 d .
O3 O 0.06011(3) -0.03544(15) 0.58844(5) 0.0204(2) Uani 1 1 d .
N1 N 0.19879(4) 0.28576(18) 0.43485(6) 0.0233(3) Uani 1 1 d .
C1 C 0.18842(4) 0.4258(2) 0.54020(7) 0.0180(3) Uani 1 1 d .
C2 C 0.16229(4) 0.2416(2) 0.52302(7) 0.0176(3) Uani 1 1 d .
C3 C 0.17077(4) 0.1617(2) 0.45744(7) 0.0190(3) Uani 1 1 d .
C4 C 0.14969(4) -0.0342(2) 0.42138(7) 0.0195(3) Uani 1 1 d .
C5 C 0.15746(5) -0.1113(2) 0.35622(7) 0.0251(3) Uani 1 1 d .
H5 H 0.1770 -0.0337 0.3348 0.033(4) Uiso 1 1 calc R
C6 C 0.13694(5) -0.2987(2) 0.32308(8) 0.0287(3) Uani 1 1 d .
H6 H 0.1421 -0.3500 0.2787 0.033(4) Uiso 1 1 calc R
C7 C 0.10855(5) -0.4127(2) 0.35503(8) 0.0274(3) Uani 1 1 d .
H7 H 0.0944 -0.5422 0.3322 0.033(4) Uiso 1 1 calc R
C8 C 0.10063(4) -0.3405(2) 0.41929(7) 0.0228(3) Uani 1 1 d .
H8 H 0.0814 -0.4218 0.4403 0.025(4) Uiso 1 1 calc R
C9 C 0.12068(4) -0.1479(2) 0.45421(7) 0.0185(3) Uani 1 1 d .
C10 C 0.11206(4) -0.0591(2) 0.52108(7) 0.0179(3) Uani 1 1 d .
C11 C 0.13138(4) 0.1288(2) 0.55309(7) 0.0175(3) Uani 1 1 d .
H11 H 0.1244 0.1850 0.5954 0.018(3) Uiso 1 1 calc R
C12 C 0.19795(4) 0.5889(2) 0.59896(7) 0.0182(3) Uani 1 1 d .
C13 C 0.22673(4) 0.7632(2) 0.59805(7) 0.0217(3) Uani 1 1 d .
H13 H 0.2405 0.7741 0.5593 0.024(4) Uiso 1 1 calc R
C14 C 0.23528(4) 0.9202(2) 0.65304(7) 0.0236(3) Uani 1 1 d .
H14 H 0.2549 1.0378 0.6518 0.029(4) Uiso 1 1 calc R
C15 C 0.21536(4) 0.9070(2) 0.70991(7) 0.0225(3) Uani 1 1 d .
H15 H 0.2212 1.0153 0.7475 0.028(4) Uiso 1 1 calc R
C16 C 0.18686(4) 0.7342(2) 0.71147(7) 0.0224(3) Uani 1 1 d .
H16 H 0.1731 0.7246 0.7503 0.021(4) Uiso 1 1 calc R
C17 C 0.17834(4) 0.5756(2) 0.65700(7) 0.0207(3) Uani 1 1 d .
H17 H 0.1591 0.4571 0.6590 0.023(4) Uiso 1 1 calc R
C18 C 0.08192(4) -0.1786(2) 0.55714(7) 0.0189(3) Uani 1 1 d .
C19 C 0.02975(4) -0.1096(2) 0.63108(7) 0.0218(3) Uani 1 1 d .
C20 C -0.00770(4) -0.2485(2) 0.58367(8) 0.0279(3) Uani 1 1 d .
H20A H -0.0211 -0.1739 0.5367 0.037(4) Uiso 1 1 calc R
H20B H -0.0305 -0.2714 0.6095 0.041(5) Uiso 1 1 calc R
H20C H 0.0043 -0.3900 0.5741 0.042(5) Uiso 1 1 calc R
C21 C 0.05654(5) -0.2289(3) 0.69992(8) 0.0277(3) Uani 1 1 d .
H21A H 0.0691 -0.3631 0.6856 0.037(5) Uiso 1 1 calc R
H21B H 0.0370 -0.2660 0.7307 0.036(4) Uiso 1 1 calc R
H21C H 0.0808 -0.1347 0.7279 0.038(5) Uiso 1 1 calc R
C22 C 0.01187(5) 0.1058(2) 0.65075(9) 0.0308(3) Uani 1 1 d .
H22A H 0.0366 0.1927 0.6813 0.040(5) Uiso 1 1 calc R
H22B H -0.0099 0.0774 0.6782 0.041(5) Uiso 1 1 calc R
H22C H -0.0026 0.1862 0.6054 0.039(5) Uiso 1 1 calc R

loop_
_atom_site_aniso_label
_atom_site_aniso_U_11
_atom_site_aniso_U_22
_atom_site_aniso_U_33
_atom_site_aniso_U_23
_atom_site_aniso_U_13
_atom_site_aniso_U_12
O1 0.0253(5) 0.0220(5) 0.0224(5) 0.0006(4) 0.0121(4) -0.0027(4)
O2 0.0261(5) 0.0188(5) 0.0302(5) -0.0008(4) 0.0107(4) -0.0035(4)
O3 0.0210(4) 0.0199(5) 0.0235(5) 0.0015(4) 0.0118(4) -0.0013(4)
N1 0.0280(6) 0.0222(6) 0.0227(6) -0.0006(5) 0.0122(5) -0.0002(5)
C1 0.0163(6) 0.0204(6) 0.0188(6) 0.0048(5) 0.0074(5) 0.0016(5)
C2 0.0174(6) 0.0184(6) 0.0169(6) 0.0031(5) 0.0049(5) 0.0028(5)
C3 0.0189(6) 0.0202(6) 0.0191(6) 0.0053(5) 0.0074(5) 0.0049(5)
C4 0.0207(6) 0.0194(6) 0.0186(6) 0.0033(5) 0.0059(5) 0.0058(5)
C5 0.0312(7) 0.0246(7) 0.0221(7) 0.0047(5) 0.0119(6) 0.0073(6)
C6 0.0399(8) 0.0277(8) 0.0197(7) -0.0019(6) 0.0104(6) 0.0092(6)
C7 0.0308(7) 0.0250(7) 0.0230(7) -0.0051(6) 0.0023(6) 0.0019(6)
C8 0.0212(6) 0.0229(7) 0.0228(7) -0.0006(5) 0.0039(5) 0.0008(5)
C9 0.0177(6) 0.0191(6) 0.0175(6) 0.0017(5) 0.0030(5) 0.0042(5)
C10 0.0159(6) 0.0204(6) 0.0174(6) 0.0030(5) 0.0049(5) 0.0021(5)
C11 0.0176(6) 0.0199(6) 0.0159(6) 0.0017(5) 0.0059(5) 0.0014(5)
C12 0.0161(6) 0.0187(6) 0.0190(6) 0.0033(5) 0.0036(5) 0.0009(5)
C13 0.0191(6) 0.0258(7) 0.0206(6) 0.0040(5) 0.0066(5) -0.0016(5)
C14 0.0210(6) 0.0235(7) 0.0255(7) 0.0024(5) 0.0052(5) -0.0060(5)
C15 0.0223(6) 0.0219(7) 0.0222(6) -0.0011(5) 0.0045(5) -0.0016(5)
C16 0.0217(6) 0.0259(7) 0.0210(6) 0.0006(5) 0.0084(5) -0.0011(5)
C17 0.0193(6) 0.0206(6) 0.0227(6) 0.0026(5) 0.0068(5) -0.0035(5)
C18 0.0167(6) 0.0216(7) 0.0169(6) -0.0004(5) 0.0024(5) -0.0006(5)
C19 0.0201(6) 0.0252(7) 0.0229(6) 0.0053(5) 0.0106(5) -0.0013(5)
C20 0.0201(7) 0.0352(8) 0.0284(7) 0.0053(6) 0.0069(6) -0.0037(6)
C21 0.0253(7) 0.0369(8) 0.0215(7) 0.0072(6) 0.0074(6) 0.0005(6)
C22 0.0327(8) 0.0313(8) 0.0359(8) 0.0036(6) 0.0219(7) 0.0047(6)

loop_
_atom_type_symbol
_atom_type_description
_atom_type_scat_dispersion_real
_atom_type_scat_dispersion_imag
_atom_type_scat_source
C C 0.0033 0.0016 'International Tables Vol C Tables 4.2.6.8 and 6.1.1.4'
H H 0.0000 0.0000 'International Tables Vol C Tables 4.2.6.8 and 6.1.1.4'
N N 0.0061 0.0033 'International Tables Vol C Tables 4.2.6.8 and 6.1.1.4'
O O 0.0106 0.0060 'International Tables Vol C Tables 4.2.6.8 and 6.1.1.4'

loop_
_geom_angle_atom_site_label_1
_geom_angle_atom_site_label_2
_geom_angle_atom_site_label_3
_geom_angle
C1 O1 N1 110.48(9)
C18 O3 C19 121.44(10)
C3 N1 O1 104.25(10)
O1 C1 C2 108.41(11)
O1 C1 C12 115.54(11)
C2 C1 C12 136.05(12)
C1 C2 C3 104.07(11)
C1 C2 C11 136.45(12)
C3 C2 C11 119.48(12)
N1 C3 C2 112.78(12)
N1 C3 C4 125.64(12)
C2 C3 C4 121.58(11)
C5 C4 C9 120.59(12)
C5 C4 C3 121.69(12)
C9 C4 C3 117.72(11)
C6 C5 C4 120.43(13)
C6 C5 H5 119.8
C4 C5 H5 119.8
C5 C6 C7 119.51(13)
C5 C6 H6 120.2
C7 C6 H6 120.2
C8 C7 C6 121.03(13)
C8 C7 H7 119.5
C6 C7 H7 119.5
C7 C8 C9 120.94(13)
C7 C8 H8 119.5
C9 C8 H8 119.5
C8 C9 C4 117.49(12)
C8 C9 C10 123.21(12)
C4 C9 C10 119.29(12)
C11 C10 C9 122.01(11)
C11 C10 C18 117.91(11)
C9 C10 C18 120.06(11)
C10 C11 C2 119.83(11)
C10 C11 H11 120.1
C2 C11 H11 120.1
C13 C12 C17 118.57(12)
C13 C12 C1 120.43(11)
C17 C12 C1 121.00(11)
C14 C13 C12 120.61(12)
C14 C13 H13 119.7
C12 C13 H13 119.7
C13 C14 C15 120.42(12)
C13 C14 H14 119.8
C15 C14 H14 119.8
C14 C15 C16 119.43(12)
C14 C15 H15 120.3
C16 C15 H15 120.3
C17 C16 C15 120.56(12)
C17 C16 H16 119.7
C15 C16 H16 119.7
C16 C17 C12 120.40(12)
C16 C17 H17 119.8
C12 C17 H17 119.8
O2 C18 O3 124.71(12)
O2 C18 C10 125.27(12)
O3 C18 C10 110.02(11)
O3 C19 C20 110.91(11)
O3 C19 C22 101.73(10)
C20 C19 C22 110.85(12)
O3 C19 C21 109.31(10)
C20 C19 C21 112.43(11)
C22 C19 C21 111.10(12)
C19 C20 H20A 109.5
C19 C20 H20B 109.5
H20A C20 H20B 109.5
C19 C20 H20C 109.5
H20A C20 H20C 109.5
H20B C20 H20C 109.5
C19 C21 H21A 109.5
C19 C21 H21B 109.5
H21A C21 H21B 109.5
C19 C21 H21C 109.5
H21A C21 H21C 109.5
H21B C21 H21C 109.5
C19 C22 H22A 109.5
C19 C22 H22B 109.5
H22A C22 H22B 109.5
C19 C22 H22C 109.5
H22A C22 H22C 109.5
H22B C22 H22C 109.5

loop_
_geom_bond_atom_site_label_1
_geom_bond_atom_site_label_2
_geom_bond_distance
O1 C1 1.3557(15)
O1 N1 1.4086(14)
O2 C18 1.2066(16)
O3 C18 1.3447(15)
O3 C19 1.4775(15)
N1 C3 1.3171(16)
C1 C2 1.3759(18)
C1 C12 1.4589(18)
C2 C3 1.4234(18)
C2 C11 1.4280(17)
C3 C4 1.4424(19)
C4 C5 1.4012(18)
C4 C9 1.4164(18)
C5 C6 1.375(2)
C5 H5 0.9500
C6 C7 1.392(2)
C6 H6 0.9500
C7 C8 1.3773(19)
C7 H7 0.9500
C8 C9 1.4079(19)
C8 H8 0.9500
C9 C10 1.4674(17)
C10 C11 1.3585(18)
C10 C18 1.4986(17)
C11 H11 0.9500
C12 C13 1.3985(18)
C12 C17 1.4001(18)
C13 C14 1.3841(19)
C13 H13 0.9500
C14 C15 1.3868(19)
C14 H14 0.9500
C15 C16 1.3877(19)
C15 H15 0.9500
C16 C17 1.3840(19)
C16 H16 0.9500
C17 H17 0.9500
C19 C20 1.5166(19)
C19 C22 1.5176(19)
C19 C21 1.5193(18)
C20 H20A 0.9800
C20 H20B 0.9800
C20 H20C 0.9800
C21 H21A 0.9800
C21 H21B 0.9800
C21 H21C 0.9800
C22 H22A 0.9800
C22 H22B 0.9800
C22 H22C 0.9800

loop_
_geom_torsion_atom_site_label_1
_geom_torsion_atom_site_label_2
_geom_torsion_atom_site_label_3
_geom_torsion_atom_site_label_4
_geom_torsion
C1 O1 N1 C3 0.12(13)
N1 O1 C1 C2 -0.83(13)
N1 O1 C1 C12 178.99(10)
O1 C1 C2 C3 1.13(13)
C12 C1 C2 C3 -178.63(14)
O1 C1 C2 C11 -177.63(13)
C12 C1 C2 C11 2.6(3)
O1 N1 C3 C2 0.62(14)
O1 N1 C3 C4 -179.94(11)
C1 C2 C3 N1 -1.11(14)
C11 C2 C3 N1 177.90(11)
C1 C2 C3 C4 179.42(11)
C11 C2 C3 C4 -1.56(18)
N1 C3 C4 C5 -0.4(2)
C2 C3 C4 C5 179.03(12)
N1 C3 C4 C9 179.45(12)
C2 C3 C4 C9 -1.15(18)
C9 C4 C5 C6 0.1(2)
C3 C4 C5 C6 179.93(12)
C4 C5 C6 C7 -0.5(2)
C5 C6 C7 C8 0.1(2)
C6 C7 C8 C9 0.6(2)
C7 C8 C9 C4 -0.95(19)
C7 C8 C9 C10 177.55(12)
C5 C4 C9 C8 0.58(18)
C3 C4 C9 C8 -179.24(11)
C5 C4 C9 C10 -177.98(11)
C3 C4 C9 C10 2.20(17)
C8 C9 C10 C11 -179.05(12)
C4 C9 C10 C11 -0.57(18)
C8 C9 C10 C18 2.29(18)
C4 C9 C10 C18 -179.23(11)
C9 C10 C11 C2 -2.20(18)
C18 C10 C11 C2 176.48(11)
C1 C2 C11 C10 -178.15(14)
C3 C2 C11 C10 3.24(17)
O1 C1 C12 C13 1.50(17)
C2 C1 C12 C13 -178.76(14)
O1 C1 C12 C17 -179.02(11)
C2 C1 C12 C17 0.7(2)
C17 C12 C13 C14 -0.56(19)
C1 C12 C13 C14 178.94(12)
C12 C13 C14 C15 -0.1(2)
C13 C14 C15 C16 0.3(2)
C14 C15 C16 C17 0.1(2)
C15 C16 C17 C12 -0.8(2)
C13 C12 C17 C16 0.99(19)
C1 C12 C17 C16 -178.50(12)
C19 O3 C18 O2 2.23(18)
C19 O3 C18 C10 -176.97(10)
C11 C10 C18 O2 -145.53(13)
C9 C10 C18 O2 33.18(19)
C11 C10 C18 O3 33.67(15)
C9 C10 C18 O3 -147.62(11)
C18 O3 C19 C20 -59.09(15)
C18 O3 C19 C22 -177.03(11)
C18 O3 C19 C21 65.43(15)

loop_
_cod_related_entry_id
_cod_related_entry_database
_cod_related_entry_code
1 ChemSpider 30659482
